data_1556591
loop_
_publ_author_name
'Grotjahn, D.B.'
'Martin, J.K.'
'Tom, T.N.'
'Rheingold, A.L.'

_publ_section_title
;
 Cationic Protic Imidazolylidene NHC Complexes of Cp*IrCl+ and Cp*RhCl+
 with a Pyridyl Tether Formed at Ambient Temperature
;
_journal_name_full Inorganics
_journal_page_first 27
_journal_paper_doi 10.3390/inorganics6010027
_journal_volume 6
_journal_year 2018
_chemical_formula_moiety '2(C23 H32 Cl Ir N3), C4 H8 F18 K O P3, C4 H8 O'
_chemical_formula_sum 'C54 H84 Cl2 F18 Ir2 K N6 O2 P3'
_chemical_formula_weight 1778.58
_space_group_crystal_system orthorhombic
_space_group_IT_number 61
_space_group_name_Hall '-P 2ac 2ab'
_space_group_name_H-M_alt 'P b c a'
_atom_sites_solution_hydrogens geom
_cell_angle_alpha 90
_cell_angle_beta 90
_cell_angle_gamma 90
_cell_formula_units_Z 8
_cell_length_a 22.6979(12)
_cell_length_b 20.6402(10)
_cell_length_c 28.5118(13)
_cell_measurement_reflns_used 9893
_cell_measurement_temperature 100(2)
_cell_measurement_theta_max 65.00
_cell_measurement_theta_min 10.49
_cell_volume 13357.5(11)
_computing_cell_refinement 'Bruker SAINT'
_computing_data_collection 'Bruker APEX2'
_computing_data_reduction 'Bruker SAINT'
_computing_molecular_graphics 'Olex2 (Dolomanov et al., 2009)'
_computing_publication_material 'Olex2 (Dolomanov et al., 2009)'
_computing_structure_refinement 'XL (Sheldrick, 2008)'
_computing_structure_solution 'SHELXS-97 (Sheldrick, 2008)'
_diffrn_ambient_temperature 100.0
_diffrn_measured_fraction_theta_full 0.979
_diffrn_measured_fraction_theta_max 0.979
_diffrn_measurement_device_type 'Bruker APEX-II CCD'
_diffrn_measurement_method '\f and \w scans'
_diffrn_radiation_monochromator graphite
_diffrn_radiation_type CuK\a
_diffrn_radiation_wavelength 1.54178
_diffrn_reflns_av_R_equivalents 0.0673
_diffrn_reflns_av_unetI/netI 0.0419
_diffrn_reflns_Laue_measured_fraction_full 0.979
_diffrn_reflns_Laue_measured_fraction_max 0.979
_diffrn_reflns_limit_h_max 25
_diffrn_reflns_limit_h_min -24
_diffrn_reflns_limit_k_max 24
_diffrn_reflns_limit_k_min -22
_diffrn_reflns_limit_l_max 32
_diffrn_reflns_limit_l_min -33
_diffrn_reflns_number 73349
_diffrn_reflns_point_group_measured_fraction_full 0.979
_diffrn_reflns_point_group_measured_fraction_max 0.979
_diffrn_reflns_theta_full 65.104
_diffrn_reflns_theta_max 65.104
_diffrn_reflns_theta_min 3.283
_diffrn_standards_number 0
_exptl_absorpt_coefficient_mu 10.412
_exptl_absorpt_correction_T_max 0.4542
_exptl_absorpt_correction_T_min 0.1407
_exptl_absorpt_correction_type multi-scan
_exptl_absorpt_process_details SADABS
_exptl_crystal_colour orange
_exptl_crystal_colour_primary orange
_exptl_crystal_density_diffrn 1.769
_exptl_crystal_density_meas .
_exptl_crystal_density_method 'not measured'
_exptl_crystal_description plate
_exptl_crystal_F_000 7040
_exptl_crystal_size_max 0.31
_exptl_crystal_size_mid 0.14
_exptl_crystal_size_min 0.09
_refine_diff_density_max 1.058
_refine_diff_density_min -1.662
_refine_diff_density_rms 0.121
_refine_ls_extinction_coef .
_refine_ls_extinction_method none
_refine_ls_goodness_of_fit_ref 1.038
_refine_ls_hydrogen_treatment constr
_refine_ls_matrix_type full
_refine_ls_number_parameters 818
_refine_ls_number_reflns 11166
_refine_ls_number_restraints 22
_refine_ls_restrained_S_all 2.980
_refine_ls_R_factor_all 0.0486
_refine_ls_R_factor_gt 0.0356
_refine_ls_shift/su_max 0.001
_refine_ls_shift/su_mean 0.000
_refine_ls_structure_factor_coef Fsqd
_refine_ls_weighting_details 'w=1/[\s^2^(Fo^2^)+(0.0348P)^2^+49.7045P] where P=(Fo^2^+2Fc^2^)/3'
_refine_ls_weighting_scheme calc
_refine_ls_wR_factor_gt 0.0835
_refine_ls_wR_factor_ref 0.0918
_reflns_Friedel_coverage 0.000
_reflns_Friedel_fraction_full .
_reflns_Friedel_fraction_max .
_reflns_number_gt 8943
_reflns_number_total 11166
_reflns_threshold_expression 'I > 2\s(I)'
_cod_data_source_file 9bIr_plus_KPF6_Fig1_Grot292.cif
_cod_data_source_block grot292
_cod_database_code 1556591
_shelx_space_group_comment
;
The symmetry employed for this shelxl refinement is uniquely defined
by the following loop, which should always be used as a source of
symmetry information in preference to the above space-group names.
They are only intended as comments.
;
_shelx_estimated_absorpt_t_max 0.454
_shelx_estimated_absorpt_t_min 0.141
_olex2_refinement_description
;
1. Fixed Uiso
 At 1.2 times of:
  All C(H) groups, All C(H,H) groups, All N(H) groups
 At 1.5 times of:
  All C(H,H,H) groups
2. Restrained distances
 H4SB-C4S
 0.9 with sigma of 0.001
 H4SA-C4S
 0.9 with sigma of 0.001
 H3SB-C3S
 0.9 with sigma of 0.001
 H3SA-C3S
 0.9 with sigma of 0.001
 H2SA-C2S
 0.9 with sigma of 0.001
 H2SB-C2S
 0.9 with sigma of 0.001
 H2SC-C2SB
 0.9 with sigma of 0.001
 H2SD-C2SB
 0.9 with sigma of 0.001
 H1SA-C1S
 0.9 with sigma of 0.001
 H1SB-C1S
 0.9 with sigma of 0.001
3. Uiso/Uaniso restraints and constraints
Uanis(C2S) \\sim Ueq, Uanis(C2SB) \\sim Ueq: with sigma of 0.01 and sigma for
terminal atoms of 0.02
4. Others
 Fixed Sof: C2S(0.5) H2SA(0.5) H2SB(0.5) C2SB(0.5) H2SC(0.5) H2SD(0.5)
5.a Secondary CH2 refined with riding coordinates:
 C4(H4A,H4B), C4'(H4'A,H4'B), C1S(H1SA,H1SB), C2S(H2SA,H2SB), C2SB(H2SC,H2SD),
 C3S(H3SA,H3SB), C4S(H4SA,H4SB), C5S(H5SA,H5SB), C6S(H6SA,H6SB), C7S(H7SA,H7SB),
  C8S(H8SA,H8SB)
5.b Aromatic/amide H refined with riding coordinates:
 C3(H3), C6(H6), C7(H7), C8(H8), C9(H9), C3'(H3'), C6'(H6'), C7'(H7'),
 C8'(H8'), C9'(H9'), N2(H2), N2'(H2')
5.c Idealised Me refined as rotating group:
 C11(H11A,H11B,H11C), C12(H12A,H12B,H12C), C13(H13A,H13B,H13C), C19(H19A,H19B,
 H19C), C20(H20A,H20B,H20C), C21(H21A,H21B,H21C), C22(H22A,H22B,H22C), C23(H23A,
 H23B,H23C), C11'(H11D,H11E,H11F), C12'(H12D,H12E,H12F), C13'(H13D,H13E,H13F),
 C19'(H19D,H19E,H19F), C20'(H20D,H20E,H20F), C21'(H21D,H21E,H21F), C22'(H22D,
 H22E,H22F), C23'(H23D,H23E,H23F)
;

loop_
_space_group_symop_operation_xyz
'x, y, z'
'x+1/2, -y+1/2, -z'
'-x, y+1/2, -z+1/2'
'-x+1/2, -y, z+1/2'
'-x, -y, -z'
'-x-1/2, y-1/2, z'
'x, -y-1/2, z-1/2'
'x-1/2, y, -z-1/2'

loop_
_atom_site_label
_atom_site_type_symbol
_atom_site_fract_x
_atom_site_fract_y
_atom_site_fract_z
_atom_site_U_iso_or_equiv
_atom_site_adp_type
_atom_site_occupancy
_atom_site_site_symmetry_order
_atom_site_calc_flag
_atom_site_refinement_flags_posn
_atom_site_refinement_flags_adp
_atom_site_refinement_flags_occupancy
_atom_site_disorder_assembly
_atom_site_disorder_group
C1 C 0.1067(2) 0.0411(2) 0.16862(16) 0.0204(11) Uani 1 1 d . . . . .
C2 C 0.1308(2) -0.0460(2) 0.21330(17) 0.0214(11) Uani 1 1 d . . . . .
C3 C 0.1629(2) -0.0485(2) 0.17329(17) 0.0242(11) Uani 1 1 d . . . . .
H3 H 0.1903 -0.0812 0.1649 0.029 Uiso 1 1 calc R . . . .
C4 C 0.1720(2) 0.0227(2) 0.10091(16) 0.0232(11) Uani 1 1 d . . . . .
H4A H 0.1414 0.0150 0.0768 0.028 Uiso 1 1 calc R . . . .
H4B H 0.2060 -0.0057 0.0937 0.028 Uiso 1 1 calc R . . . .
C5 C 0.1916(2) 0.0928(2) 0.09834(16) 0.0242(11) Uani 1 1 d . . . . .
C6 C 0.2458(3) 0.1088(3) 0.07999(17) 0.0290(12) Uani 1 1 d . . . . .
H6 H 0.2719 0.0755 0.0699 0.035 Uiso 1 1 calc R . . . .
C7 C 0.2625(3) 0.1731(3) 0.07618(19) 0.0335(13) Uani 1 1 d . . . . .
H7 H 0.2999 0.1844 0.0637 0.040 Uiso 1 1 calc R . . . .
C8 C 0.2238(3) 0.2206(3) 0.09085(18) 0.0327(13) Uani 1 1 d . . . . .
H8 H 0.2339 0.2651 0.0883 0.039 Uiso 1 1 calc R . . . .
C9 C 0.1703(3) 0.2022(2) 0.10934(17) 0.0295(13) Uani 1 1 d . . . . .
H9 H 0.1442 0.2349 0.1202 0.035 Uiso 1 1 calc R . . . .
C10 C 0.1271(3) -0.0906(2) 0.25527(17) 0.0256(12) Uani 1 1 d . . . . .
C11 C 0.1628(3) -0.1526(3) 0.2447(2) 0.0356(14) Uani 1 1 d . . . . .
H11A H 0.1465 -0.1739 0.2169 0.053 Uiso 1 1 calc GR . . . .
H11B H 0.1604 -0.1820 0.2716 0.053 Uiso 1 1 calc GR . . . .
H11C H 0.2040 -0.1410 0.2389 0.053 Uiso 1 1 calc GR . . . .
C12 C 0.1541(3) -0.0563(3) 0.29804(18) 0.0326(13) Uani 1 1 d . . . . .
H12A H 0.1939 -0.0415 0.2903 0.049 Uiso 1 1 calc GR . . . .
H12B H 0.1559 -0.0866 0.3245 0.049 Uiso 1 1 calc GR . . . .
H12C H 0.1296 -0.0190 0.3066 0.049 Uiso 1 1 calc GR . . . .
C13 C 0.0628(3) -0.1077(3) 0.2656(2) 0.0362(14) Uani 1 1 d . . . . .
H13A H 0.0415 -0.0686 0.2752 0.054 Uiso 1 1 calc GR . . . .
H13B H 0.0612 -0.1399 0.2908 0.054 Uiso 1 1 calc GR . . . .
H13C H 0.0445 -0.1256 0.2373 0.054 Uiso 1 1 calc GR . . . .
C14 C 0.0088(3) 0.0698(3) 0.09118(17) 0.0282(12) Uani 1 1 d . . . . .
C15 C 0.0232(3) 0.1320(3) 0.07114(19) 0.0328(13) Uani 1 1 d . . . . .
C16 C 0.0031(3) 0.1815(3) 0.10268(19) 0.0303(12) Uani 1 1 d . . . . .
C17 C -0.0252(2) 0.1502(3) 0.14227(19) 0.0258(12) Uani 1 1 d . . . . .
C18 C -0.0217(2) 0.0812(2) 0.13508(18) 0.0247(11) Uani 1 1 d . . . . .
C19 C 0.0161(3) 0.0050(3) 0.0677(2) 0.0414(15) Uani 1 1 d . . . . .
H19A H -0.0222 -0.0102 0.0564 0.062 Uiso 1 1 calc GR . . . .
H19B H 0.0320 -0.0262 0.0903 0.062 Uiso 1 1 calc GR . . . .
H19C H 0.0433 0.0092 0.0412 0.062 Uiso 1 1 calc GR . . . .
C20 C 0.0543(3) 0.1435(4) 0.02565(19) 0.0451(16) Uani 1 1 d . . . . .
H20A H 0.0252 0.1501 0.0007 0.068 Uiso 1 1 calc GR . . . .
H20B H 0.0787 0.1058 0.0181 0.068 Uiso 1 1 calc GR . . . .
H20C H 0.0793 0.1820 0.0284 0.068 Uiso 1 1 calc GR . . . .
C21 C 0.0072(3) 0.2528(3) 0.0955(3) 0.0515(18) Uani 1 1 d . . . . .
H21A H 0.0452 0.2635 0.0812 0.077 Uiso 1 1 calc GR . . . .
H21B H 0.0038 0.2749 0.1259 0.077 Uiso 1 1 calc GR . . . .
H21C H -0.0247 0.2671 0.0748 0.077 Uiso 1 1 calc GR . . . .
C22 C -0.0513(3) 0.1828(3) 0.1840(2) 0.0395(14) Uani 1 1 d . . . . .
H22A H -0.0923 0.1944 0.1773 0.059 Uiso 1 1 calc GR . . . .
H22B H -0.0288 0.2220 0.1912 0.059 Uiso 1 1 calc GR . . . .
H22C H -0.0500 0.1533 0.2109 0.059 Uiso 1 1 calc GR . . . .
C23 C -0.0477(3) 0.0294(3) 0.1655(2) 0.0353(14) Uani 1 1 d . . . . .
H23A H -0.0476 0.0438 0.1982 0.053 Uiso 1 1 calc GR . . . .
H23B H -0.0242 -0.0103 0.1626 0.053 Uiso 1 1 calc GR . . . .
H23C H -0.0882 0.0206 0.1555 0.053 Uiso 1 1 calc GR . . . .
C1' C 0.1230(2) 0.1145(2) 0.34020(15) 0.0209(11) Uani 1 1 d . . . . .
C2' C 0.2112(2) 0.1128(2) 0.30280(18) 0.0235(11) Uani 1 1 d . . . . .
C3' C 0.2189(3) 0.0869(2) 0.34557(17) 0.0254(11) Uani 1 1 d . . . . .
H3' H 0.2547 0.0703 0.3580 0.030 Uiso 1 1 calc R . . . .
C4' C 0.1516(2) 0.0625(2) 0.41475(16) 0.0221(11) Uani 1 1 d . . . . .
H4'A H 0.1381 0.0980 0.4355 0.026 Uiso 1 1 calc R . . . .
H4'B H 0.1877 0.0437 0.4286 0.026 Uiso 1 1 calc R . . . .
C5' C 0.1045(2) 0.0111(2) 0.41205(16) 0.0233(11) Uani 1 1 d . . . . .
C6' C 0.1134(3) -0.0486(2) 0.43274(17) 0.0283(12) Uani 1 1 d . . . . .
H6' H 0.1493 -0.0578 0.4486 0.034 Uiso 1 1 calc R . . . .
C7' C 0.0691(3) -0.0951(3) 0.43005(19) 0.0300(13) Uani 1 1 d . . . . .
H7' H 0.0742 -0.1366 0.4438 0.036 Uiso 1 1 calc R . . . .
C8' C 0.0174(3) -0.0795(2) 0.40684(19) 0.0311(13) Uani 1 1 d . . . . .
H8' H -0.0138 -0.1101 0.4049 0.037 Uiso 1 1 calc R . . . .
C9' C 0.0116(2) -0.0194(2) 0.38657(17) 0.0233(11) Uani 1 1 d . . . . .
H9' H -0.0237 -0.0093 0.3702 0.028 Uiso 1 1 calc R . . . .
C10' C 0.2552(3) 0.1249(3) 0.26406(19) 0.0309(13) Uani 1 1 d . . . . .
C11' C 0.3147(3) 0.0945(4) 0.2785(2) 0.0512(19) Uani 1 1 d . . . . .
H11D H 0.3289 0.1153 0.3072 0.077 Uiso 1 1 calc GR . . . .
H11E H 0.3435 0.1009 0.2533 0.077 Uiso 1 1 calc GR . . . .
H11F H 0.3094 0.0480 0.2841 0.077 Uiso 1 1 calc GR . . . .
C12' C 0.2615(4) 0.1972(3) 0.2557(2) 0.0508(19) Uani 1 1 d . . . . .
H12D H 0.2231 0.2155 0.2473 0.076 Uiso 1 1 calc GR . . . .
H12E H 0.2895 0.2047 0.2302 0.076 Uiso 1 1 calc GR . . . .
H12F H 0.2759 0.2180 0.2844 0.076 Uiso 1 1 calc GR . . . .
C13' C 0.2348(3) 0.0922(3) 0.21849(18) 0.0298(12) Uani 1 1 d . . . . .
H13D H 0.2321 0.0453 0.2233 0.045 Uiso 1 1 calc GR . . . .
H13E H 0.2633 0.1013 0.1935 0.045 Uiso 1 1 calc GR . . . .
H13F H 0.1961 0.1092 0.2095 0.045 Uiso 1 1 calc GR . . . .
C14' C 0.0223(3) 0.1797(3) 0.42136(19) 0.0349(14) Uani 1 1 d . . . . .
C15' C -0.0312(3) 0.1456(2) 0.41263(18) 0.0307(13) Uani 1 1 d . . . . .
C16' C -0.0522(3) 0.1624(3) 0.36840(18) 0.0291(12) Uani 1 1 d . . . . .
C17' C -0.0104(3) 0.2074(2) 0.34804(18) 0.0305(13) Uani 1 1 d . . . . .
C18' C 0.0339(3) 0.2203(2) 0.3812(2) 0.0398(16) Uani 1 1 d . . . . .
C19' C 0.0548(4) 0.1833(4) 0.4671(3) 0.088(4) Uani 1 1 d . . . . .
H19D H 0.0336 0.2119 0.4887 0.133 Uiso 1 1 calc GR . . . .
H19E H 0.0945 0.2004 0.4617 0.133 Uiso 1 1 calc GR . . . .
H19F H 0.0576 0.1399 0.4808 0.133 Uiso 1 1 calc GR . . . .
C20' C -0.0601(4) 0.0999(3) 0.4465(3) 0.071(3) Uani 1 1 d . . . . .
H20D H -0.0869 0.1241 0.4670 0.107 Uiso 1 1 calc GR . . . .
H20E H -0.0299 0.0785 0.4656 0.107 Uiso 1 1 calc GR . . . .
H20F H -0.0825 0.0671 0.4291 0.107 Uiso 1 1 calc GR . . . .
C21' C -0.1080(3) 0.1386(4) 0.3454(3) 0.067(3) Uani 1 1 d . . . . .
H21D H -0.1226 0.1004 0.3623 0.101 Uiso 1 1 calc GR . . . .
H21E H -0.0999 0.1269 0.3128 0.101 Uiso 1 1 calc GR . . . .
H21F H -0.1379 0.1729 0.3463 0.101 Uiso 1 1 calc GR . . . .
C22' C -0.0211(4) 0.2414(4) 0.3024(2) 0.074(3) Uani 1 1 d . . . . .
H22D H -0.0399 0.2834 0.3084 0.111 Uiso 1 1 calc GR . . . .
H22E H -0.0469 0.2149 0.2827 0.111 Uiso 1 1 calc GR . . . .
H22F H 0.0165 0.2483 0.2863 0.111 Uiso 1 1 calc GR . . . .
C23' C 0.0823(4) 0.2680(3) 0.3761(4) 0.081(3) Uani 1 1 d . . . . .
H23D H 0.0915 0.2737 0.3428 0.122 Uiso 1 1 calc GR . . . .
H23E H 0.1173 0.2522 0.3927 0.122 Uiso 1 1 calc GR . . . .
H23F H 0.0700 0.3096 0.3895 0.122 Uiso 1 1 calc GR . . . .
C1S C 0.1766(4) 0.6937(4) 0.4036(3) 0.068(2) Uani 1 1 d D . . . .
H1SA H 0.1389 0.6845 0.4198 0.082 Uiso 1 1 calc DR . . A 1
H1SB H 0.1788 0.6672 0.3748 0.082 Uiso 1 1 calc DR . . A 1
C2S C 0.1819(8) 0.7674(8) 0.3918(5) 0.049(4) Uani 0.5 1 d D U P B 1
H2SA H 0.2119 0.7757 0.3673 0.059 Uiso 0.5 1 calc DR . P B 1
H2SB H 0.1437 0.7861 0.3819 0.059 Uiso 0.5 1 calc DR . P B 1
C2SB C 0.1578(9) 0.7566(8) 0.4113(7) 0.065(5) Uani 0.5 1 d D U P B 2
H2SC H 0.1195 0.7560 0.4279 0.078 Uiso 0.5 1 calc DR . P B 2
H2SD H 0.1521 0.7788 0.3808 0.078 Uiso 0.5 1 calc DR . P B 2
C3S C 0.2011(4) 0.7921(4) 0.4393(4) 0.088(3) Uani 1 1 d D . . . .
H3SA H 0.1702 0.7872 0.4636 0.106 Uiso 1 1 calc DR . . B 1
H3SB H 0.2154 0.8374 0.4384 0.106 Uiso 1 1 calc DR . . B 1
C4S C 0.2530(4) 0.7407(4) 0.4446(4) 0.080(3) Uani 1 1 d D . . . .
H4SA H 0.2854 0.7502 0.4224 0.096 Uiso 1 1 calc DR . . . .
H4SB H 0.2690 0.7408 0.4769 0.096 Uiso 1 1 calc DR . . . .
C5S C 0.1643(4) 0.3847(4) 0.2805(3) 0.069(2) Uani 1 1 d . . . . .
H5SA H 0.1582 0.4055 0.3114 0.083 Uiso 1 1 calc R . . . .
H5SB H 0.1849 0.3430 0.2855 0.083 Uiso 1 1 calc R . . . .
C6S C 0.1062(4) 0.3731(4) 0.2572(3) 0.071(2) Uani 1 1 d . . . . .
H6SA H 0.1000 0.3262 0.2517 0.086 Uiso 1 1 calc R . . . .
H6SB H 0.0736 0.3897 0.2768 0.086 Uiso 1 1 calc R . . . .
C7S C 0.1091(4) 0.4087(5) 0.2119(3) 0.081(3) Uani 1 1 d . . . . .
H7SA H 0.0949 0.3813 0.1858 0.097 Uiso 1 1 calc R . . . .
H7SB H 0.0851 0.4487 0.2132 0.097 Uiso 1 1 calc R . . . .
C8S C 0.1716(4) 0.4241(5) 0.2063(3) 0.081(3) Uani 1 1 d . . . . .
H8SA H 0.1909 0.3910 0.1864 0.097 Uiso 1 1 calc R . . . .
H8SB H 0.1761 0.4668 0.1909 0.097 Uiso 1 1 calc R . . . .
Cl1 Cl 0.09405(6) 0.18782(5) 0.20432(4) 0.0249(3) Uani 1 1 d . . . . .
Cl1' Cl 0.00899(6) 0.06495(5) 0.28892(4) 0.0228(3) Uani 1 1 d . . . . .
F1 F 0.23886(17) 0.46608(18) 0.46287(13) 0.0478(9) Uani 1 1 d . . . . .
F2 F 0.17709(19) 0.52104(16) 0.41534(12) 0.0495(10) Uani 1 1 d . . . . .
F3 F 0.2138(2) 0.4235(2) 0.39318(13) 0.0596(11) Uani 1 1 d . . . . .
F4 F 0.17908(19) 0.37866(16) 0.45985(13) 0.0478(9) Uani 1 1 d . . . . .
F5 F 0.14369(18) 0.47688(16) 0.48245(12) 0.0458(9) Uani 1 1 d . . . . .
F6 F 0.11754(19) 0.43258(18) 0.41249(15) 0.0584(11) Uani 1 1 d . . . . .
F7 F 0.30363(18) 0.52683(16) 0.53491(13) 0.0501(10) Uani 1 1 d . . . . .
F8 F 0.32003(16) 0.63279(14) 0.52142(11) 0.0356(8) Uani 1 1 d . . . . .
F9 F 0.39674(17) 0.56409(17) 0.53312(12) 0.0465(9) Uani 1 1 d . . . . .
F10 F 0.37369(17) 0.63896(16) 0.58835(12) 0.0439(9) Uani 1 1 d . . . . .
F11 F 0.35730(18) 0.53265(16) 0.60205(11) 0.0457(9) Uani 1 1 d . . . . .
F12 F 0.27995(17) 0.60093(17) 0.58996(12) 0.0440(9) Uani 1 1 d . . . . .
F13 F 0.17125(17) 0.69913(16) 0.53730(13) 0.0464(9) Uani 1 1 d . . . . .
F14 F 0.11873(18) 0.71702(18) 0.60332(13) 0.0531(10) Uani 1 1 d . . . . .
F15 F 0.13185(18) 0.61507(16) 0.57596(12) 0.0457(9) Uani 1 1 d . . . . .
F16 F 0.0816(2) 0.74634(18) 0.53270(14) 0.0570(11) Uani 1 1 d . . . . .
F17 F 0.09499(16) 0.64415(17) 0.50638(11) 0.0432(8) Uani 1 1 d . . . . .
F18 F 0.04137(17) 0.66283(18) 0.57232(13) 0.0488(9) Uani 1 1 d . . . . .
Ir1 Ir 0.06804(2) 0.11915(2) 0.13877(2) 0.01903(7) Uani 1 1 d . . . . .
Ir1' Ir 0.03721(2) 0.11896(2) 0.36055(2) 0.01698(7) Uani 1 1 d . . . . .
K1 K 0.20682(6) 0.58938(6) 0.49798(4) 0.0346(3) Uani 1 1 d . . . . .
N1 N 0.1533(2) 0.13955(19) 0.11275(13) 0.0217(9) Uani 1 1 d . . . . .
N2 N 0.0966(2) 0.00981(17) 0.20951(13) 0.0203(9) Uani 1 1 d . . . . .
H2 H 0.0716 0.0231 0.2310 0.024 Uiso 1 1 calc R . . . .
N3 N 0.1482(2) 0.00536(19) 0.14704(13) 0.0217(9) Uani 1 1 d . . . . .
N1' N 0.05488(19) 0.02599(18) 0.38927(13) 0.0188(9) Uani 1 1 d . . . . .
N2' N 0.1514(2) 0.12964(18) 0.30045(13) 0.0221(9) Uani 1 1 d . . . . .
H2' H 0.1346 0.1478 0.2759 0.027 Uiso 1 1 calc R . . . .
N3' N 0.1651(2) 0.0887(2) 0.36812(13) 0.0235(10) Uani 1 1 d . . . . .
O1S O 0.2258(2) 0.6803(2) 0.43400(14) 0.0473(11) Uani 1 1 d . . . . .
O2S O 0.1982(3) 0.4253(3) 0.25136(17) 0.0698(16) Uani 1 1 d . . . . .
P1 P 0.17801(7) 0.44873(7) 0.43711(5) 0.0321(3) Uani 1 1 d . . . . .
P2 P 0.33926(7) 0.58310(6) 0.56220(5) 0.0281(3) Uani 1 1 d . . . . .
P3 P 0.10568(7) 0.68089(7) 0.55532(5) 0.0319(3) Uani 1 1 d . . . . .

loop_
_atom_site_aniso_label
_atom_site_aniso_U_11
_atom_site_aniso_U_22
_atom_site_aniso_U_33
_atom_site_aniso_U_23
_atom_site_aniso_U_13
_atom_site_aniso_U_12
C1 0.026(3) 0.014(2) 0.021(2) -0.0027(18) -0.002(2) -0.002(2)
C2 0.025(3) 0.015(2) 0.025(2) -0.0030(19) -0.006(2) 0.003(2)
C3 0.029(3) 0.020(2) 0.023(2) -0.0040(19) -0.005(2) 0.004(2)
C4 0.024(3) 0.026(3) 0.019(2) -0.0033(19) 0.003(2) 0.000(2)
C5 0.030(3) 0.025(3) 0.018(2) -0.0032(19) 0.001(2) -0.001(2)
C6 0.031(3) 0.032(3) 0.024(3) 0.001(2) 0.006(2) 0.007(2)
C7 0.037(4) 0.033(3) 0.031(3) 0.004(2) 0.008(3) -0.005(3)
C8 0.040(4) 0.028(3) 0.029(3) 0.004(2) 0.005(3) -0.004(3)
C9 0.045(4) 0.023(3) 0.020(2) 0.003(2) 0.001(2) 0.004(2)
C10 0.035(3) 0.014(2) 0.028(3) 0.0001(19) -0.002(2) 0.004(2)
C11 0.048(4) 0.022(3) 0.036(3) -0.001(2) 0.002(3) 0.011(3)
C12 0.041(4) 0.031(3) 0.025(3) 0.004(2) -0.006(2) 0.004(3)
C13 0.040(4) 0.027(3) 0.041(3) 0.006(2) 0.005(3) 0.001(3)
C14 0.025(3) 0.037(3) 0.023(2) -0.006(2) -0.008(2) 0.002(2)
C15 0.026(3) 0.049(4) 0.024(3) 0.011(2) -0.006(2) 0.006(3)
C16 0.021(3) 0.035(3) 0.035(3) 0.008(2) -0.001(2) 0.007(2)
C17 0.014(3) 0.024(3) 0.039(3) -0.004(2) 0.002(2) 0.016(2)
C18 0.013(3) 0.026(3) 0.034(3) 0.000(2) -0.005(2) -0.006(2)
C19 0.039(4) 0.046(4) 0.039(3) -0.020(3) -0.008(3) 0.001(3)
C20 0.039(4) 0.076(5) 0.020(3) 0.013(3) -0.004(3) 0.006(3)
C21 0.044(4) 0.035(3) 0.075(5) 0.023(3) 0.004(4) 0.013(3)
C22 0.037(4) 0.045(4) 0.036(3) -0.008(3) 0.006(3) 0.005(3)
C23 0.033(4) 0.042(3) 0.031(3) 0.004(2) -0.005(3) -0.007(3)
C1' 0.034(3) 0.016(2) 0.013(2) 0.0016(17) -0.005(2) -0.003(2)
C2' 0.023(3) 0.024(3) 0.024(3) -0.0029(19) 0.000(2) -0.006(2)
C3' 0.024(3) 0.029(3) 0.024(2) -0.002(2) -0.002(2) -0.004(2)
C4' 0.023(3) 0.024(2) 0.020(2) 0.0020(19) -0.007(2) 0.001(2)
C5' 0.030(3) 0.022(2) 0.017(2) -0.0003(19) 0.001(2) 0.002(2)
C6' 0.038(4) 0.024(3) 0.022(2) 0.007(2) -0.002(2) 0.003(2)
C7' 0.037(4) 0.020(3) 0.033(3) 0.011(2) -0.002(3) 0.002(2)
C8' 0.038(4) 0.020(3) 0.035(3) 0.004(2) 0.005(3) -0.005(2)
C9' 0.024(3) 0.021(2) 0.026(2) -0.0016(19) 0.004(2) 0.001(2)
C10' 0.027(3) 0.042(3) 0.024(3) -0.006(2) 0.003(2) -0.013(3)
C11' 0.022(4) 0.101(6) 0.031(3) -0.008(3) 0.005(3) -0.008(3)
C12' 0.070(5) 0.041(3) 0.042(3) -0.015(3) 0.028(3) -0.031(3)
C13' 0.028(3) 0.036(3) 0.025(3) -0.007(2) 0.001(2) -0.001(2)
C14' 0.054(4) 0.024(3) 0.026(3) -0.014(2) -0.009(3) 0.017(3)
C15' 0.052(4) 0.018(2) 0.023(3) -0.001(2) 0.016(3) 0.006(2)
C16' 0.030(3) 0.029(3) 0.029(3) -0.017(2) 0.003(2) 0.008(2)
C17' 0.047(4) 0.021(3) 0.023(3) 0.004(2) 0.009(3) 0.017(3)
C18' 0.046(4) 0.012(2) 0.062(4) -0.011(2) 0.011(3) 0.002(2)
C19' 0.118(8) 0.097(6) 0.050(4) -0.055(4) -0.045(5) 0.074(6)
C20' 0.122(8) 0.033(4) 0.059(5) 0.009(3) 0.060(5) 0.009(4)
C21' 0.026(4) 0.090(6) 0.085(6) -0.056(5) -0.013(4) 0.011(4)
C22' 0.105(7) 0.076(5) 0.041(4) 0.034(4) 0.026(4) 0.063(5)
C23' 0.052(5) 0.026(4) 0.166(10) -0.029(5) 0.033(6) -0.017(3)
C1S 0.094(7) 0.061(5) 0.049(4) -0.007(4) -0.030(4) 0.016(5)
C2S 0.058(8) 0.055(7) 0.035(6) 0.018(5) 0.003(6) 0.010(6)
C2SB 0.056(8) 0.061(8) 0.078(8) -0.009(7) -0.029(7) 0.012(7)
C3S 0.085(7) 0.041(4) 0.138(9) 0.010(5) -0.025(7) -0.002(4)
C4S 0.059(6) 0.065(5) 0.116(7) 0.046(5) -0.027(5) -0.021(4)
C5S 0.072(6) 0.089(6) 0.046(4) 0.024(4) 0.004(4) -0.004(5)
C6S 0.072(6) 0.086(6) 0.056(5) -0.003(4) 0.006(4) -0.025(5)
C7S 0.052(6) 0.136(8) 0.056(5) 0.022(5) -0.010(4) -0.013(5)
C8S 0.072(7) 0.123(8) 0.047(4) 0.011(5) -0.012(4) -0.032(6)
Cl1 0.0357(8) 0.0197(5) 0.0192(5) -0.0018(4) -0.0001(5) 0.0019(5)
Cl1' 0.0265(7) 0.0236(6) 0.0184(5) -0.0042(4) -0.0017(5) 0.0007(5)
F1 0.038(2) 0.054(2) 0.051(2) -0.0068(17) -0.0051(17) -0.0039(17)
F2 0.071(3) 0.0358(19) 0.0419(19) 0.0048(15) 0.0076(19) -0.0016(18)
F3 0.082(3) 0.061(2) 0.0362(19) -0.0118(17) 0.017(2) 0.007(2)
F4 0.062(3) 0.0334(19) 0.048(2) 0.0031(15) 0.0029(19) 0.0034(17)
F5 0.058(3) 0.0372(18) 0.0418(19) -0.0042(15) 0.0194(18) -0.0036(17)
F6 0.052(3) 0.048(2) 0.076(3) -0.0087(19) -0.024(2) -0.0018(19)
F7 0.063(3) 0.0302(18) 0.057(2) 0.0029(16) -0.0223(19) -0.0112(17)
F8 0.042(2) 0.0319(17) 0.0329(17) 0.0111(13) -0.0025(15) 0.0018(15)
F9 0.049(2) 0.045(2) 0.0449(19) 0.0051(15) 0.0080(17) 0.0142(17)
F10 0.045(2) 0.0354(18) 0.051(2) -0.0081(15) -0.0164(18) -0.0019(16)
F11 0.063(3) 0.0415(19) 0.0326(17) 0.0097(14) -0.0076(17) 0.0114(18)
F12 0.040(2) 0.050(2) 0.0421(19) 0.0117(16) 0.0102(17) 0.0072(17)
F13 0.047(2) 0.0341(18) 0.058(2) -0.0153(16) 0.0109(19) -0.0065(16)
F14 0.054(3) 0.057(2) 0.048(2) -0.0270(18) -0.0023(19) 0.0097(19)
F15 0.057(3) 0.0398(19) 0.0405(19) 0.0037(14) 0.0076(18) 0.0165(17)
F16 0.072(3) 0.043(2) 0.056(2) 0.0065(17) 0.013(2) 0.029(2)
F17 0.043(2) 0.050(2) 0.0366(18) -0.0151(15) -0.0039(16) 0.0099(17)
F18 0.037(2) 0.059(2) 0.051(2) -0.0096(17) 0.0085(17) 0.0029(18)
Ir1 0.02321(14) 0.01725(12) 0.01663(11) 0.00024(7) 0.00010(8) 0.00260(8)
Ir1' 0.02286(14) 0.01370(11) 0.01437(11) 0.00098(7) -0.00055(8) 0.00034(8)
K1 0.0407(8) 0.0309(6) 0.0321(6) -0.0052(5) 0.0010(5) 0.0036(5)
N1 0.026(3) 0.023(2) 0.0163(19) 0.0007(16) 0.0003(17) 0.0015(18)
N2 0.029(3) 0.0119(18) 0.0204(19) -0.0034(15) 0.0007(18) -0.0001(17)
N3 0.027(3) 0.021(2) 0.0179(19) -0.0042(16) 0.0004(18) -0.0035(18)
N1' 0.021(2) 0.018(2) 0.0177(19) -0.0004(15) 0.0013(17) 0.0008(17)
N2' 0.031(3) 0.020(2) 0.0161(19) 0.0000(15) -0.0033(18) -0.0026(18)
N3' 0.028(3) 0.024(2) 0.019(2) 0.0006(16) -0.0005(18) -0.0093(19)
O1S 0.061(3) 0.047(3) 0.034(2) 0.0018(18) -0.004(2) 0.012(2)
O2S 0.067(4) 0.093(4) 0.049(3) 0.012(3) -0.016(3) -0.023(3)
P1 0.0369(9) 0.0332(7) 0.0262(7) -0.0019(6) 0.0017(6) -0.0009(6)
P2 0.0333(9) 0.0252(7) 0.0257(6) 0.0042(5) -0.0032(6) -0.0010(6)
P3 0.0372(9) 0.0268(7) 0.0318(7) -0.0061(6) 0.0004(6) 0.0044(6)

loop_
_atom_type_symbol
_atom_type_description
_atom_type_scat_dispersion_real
_atom_type_scat_dispersion_imag
_atom_type_scat_source
C C 0.0181 0.0091 'International Tables Vol C Tables 4.2.6.8 and 6.1.1.4'
H H 0.0000 0.0000 'International Tables Vol C Tables 4.2.6.8 and 6.1.1.4'
Cl Cl 0.3639 0.7018 'International Tables Vol C Tables 4.2.6.8 and 6.1.1.4'
F F 0.0727 0.0534 'International Tables Vol C Tables 4.2.6.8 and 6.1.1.4'
Ir Ir -4.7710 6.5667 'International Tables Vol C Tables 4.2.6.8 and 6.1.1.4'
K K 0.3868 1.0657 'International Tables Vol C Tables 4.2.6.8 and 6.1.1.4'
N N 0.0311 0.0180 'International Tables Vol C Tables 4.2.6.8 and 6.1.1.4'
O O 0.0492 0.0322 'International Tables Vol C Tables 4.2.6.8 and 6.1.1.4'
P P 0.2955 0.4335 'International Tables Vol C Tables 4.2.6.8 and 6.1.1.4'

loop_
_geom_angle_atom_site_label_1
_geom_angle_atom_site_label_2
_geom_angle_atom_site_label_3
_geom_angle
_geom_angle_site_symmetry_1
_geom_angle_site_symmetry_3
N2 C1 Ir1 132.1(4) . .
N3 C1 Ir1 123.3(3) . .
N3 C1 N2 104.5(4) . .
C3 C2 C10 132.4(5) . .
C3 C2 N2 105.4(4) . .
N2 C2 C10 122.3(4) . .
C2 C3 N3 107.3(4) . .
N3 C4 C5 112.6(4) . .
C6 C5 C4 120.6(5) . .
N1 C5 C4 118.3(5) . .
N1 C5 C6 121.0(5) . .
C5 C6 C7 120.2(5) . .
C8 C7 C6 118.9(6) . .
C9 C8 C7 118.8(5) . .
N1 C9 C8 122.8(5) . .
C2 C10 C11 108.7(4) . .
C2 C10 C12 109.0(4) . .
C2 C10 C13 110.2(4) . .
C12 C10 C11 109.1(5) . .
C13 C10 C11 110.3(5) . .
C13 C10 C12 109.5(5) . .
C15 C14 C18 107.9(5) . .
C15 C14 C19 126.1(5) . .
C15 C14 Ir1 71.9(3) . .
C18 C14 C19 125.4(5) . .
C18 C14 Ir1 71.3(3) . .
C19 C14 Ir1 128.9(4) . .
C14 C15 C20 126.3(6) . .
C14 C15 Ir1 69.5(3) . .
C16 C15 C14 108.2(5) . .
C16 C15 C20 125.5(5) . .
C16 C15 Ir1 71.5(3) . .
C20 C15 Ir1 124.2(4) . .
C15 C16 C17 108.1(5) . .
C15 C16 C21 126.7(5) . .
C15 C16 Ir1 70.5(3) . .
C17 C16 C21 125.1(5) . .
C17 C16 Ir1 70.9(3) . .
C21 C16 Ir1 126.7(4) . .
C16 C17 C22 126.6(5) . .
C16 C17 Ir1 70.8(3) . .
C18 C17 C16 107.8(4) . .
C18 C17 C22 125.6(5) . .
C18 C17 Ir1 69.8(3) . .
C22 C17 Ir1 123.2(4) . .
C14 C18 C23 124.9(5) . .
C14 C18 Ir1 69.8(3) . .
C17 C18 C14 108.0(5) . .
C17 C18 C23 127.0(5) . .
C17 C18 Ir1 71.9(3) . .
C23 C18 Ir1 126.5(4) . .
N2' C1' Ir1' 133.7(4) . .
N2' C1' N3' 104.5(5) . .
N3' C1' Ir1' 121.7(3) . .
C3' C2' C10' 130.1(5) . .
C3' C2' N2' 105.6(5) . .
N2' C2' C10' 124.3(5) . .
C2' C3' N3' 107.2(5) . .
N3' C4' C5' 111.1(4) . .
C6' C5' C4' 120.1(5) . .
N1' C5' C4' 117.5(4) . .
N1' C5' C6' 122.4(5) . .
C5' C6' C7' 119.0(5) . .
C8' C7' C6' 118.6(5) . .
C9' C8' C7' 119.4(5) . .
N1' C9' C8' 122.0(5) . .
C2' C10' C11' 108.4(5) . .
C2' C10' C12' 109.9(5) . .
C2' C10' C13' 110.4(4) . .
C12' C10' C11' 111.0(6) . .
C12' C10' C13' 109.1(5) . .
C13' C10' C11' 108.1(5) . .
C15' C14' C18' 107.7(5) . .
C15' C14' C19' 126.6(7) . .
C15' C14' Ir1' 73.0(3) . .
C18' C14' C19' 124.8(7) . .
C18' C14' Ir1' 70.9(3) . .
C19' C14' Ir1' 130.4(4) . .
C14' C15' C20' 124.8(6) . .
C14' C15' Ir1' 69.1(3) . .
C16' C15' C14' 109.1(5) . .
C16' C15' C20' 126.2(7) . .
C16' C15' Ir1' 72.2(3) . .
C20' C15' Ir1' 125.6(4) . .
C15' C16' C17' 107.4(5) . .
C15' C16' C21' 126.8(6) . .
C15' C16' Ir1' 71.3(3) . .
C17' C16' C21' 125.8(6) . .
C17' C16' Ir1' 67.7(3) . .
C21' C16' Ir1' 126.1(4) . .
C16' C17' C22' 122.8(7) . .
C16' C17' Ir1' 73.7(3) . .
C18' C17' C16' 108.7(5) . .
C18' C17' C22' 127.6(7) . .
C18' C17' Ir1' 72.0(3) . .
C22' C17' Ir1' 128.6(4) . .
C14' C18' C23' 126.7(7) . .
C14' C18' Ir1' 70.2(3) . .
C17' C18' C14' 107.0(5) . .
C17' C18' C23' 126.3(7) . .
C17' C18' Ir1' 70.1(3) . .
C23' C18' Ir1' 125.9(5) . .
C2S C1S K1 138.4(7) . .
C2SB C1S K1 121.0(9) . .
C2SB C1S O1S 108.9(9) . .
O1S C1S C2S 104.9(8) . .
O1S C1S K1 43.2(3) . .
C3S C2S C1S 99.0(9) . .
C1S C2SB C3S 110.4(12) . .
C2S C3S C4S 94.2(9) . .
C2SB C3S C4S 102.4(9) . .
O1S C4S C3S 104.1(6) . .
O2S C5S C6S 108.3(6) . .
C7S C6S C5S 105.6(7) . .
C8S C7S C6S 104.2(7) . .
O2S C8S C7S 108.5(7) . .
P1 F1 K1 98.13(18) . .
P1 F2 K1 97.90(16) . .
P1 F5 K1 100.37(17) . .
P2 F7 K1 104.26(17) . .
P2 F8 K1 102.54(16) . .
P2 F12 K1 90.81(15) . .
P3 F13 K1 102.44(16) . .
P3 F15 K1 95.34(16) . .
P3 F17 K1 97.38(17) . .
C1 Ir1 C14 99.15(19) . .
C1 Ir1 C15 131.8(2) . .
C1 Ir1 C16 161.6(2) . .
C1 Ir1 C17 128.8(2) . .
C1 Ir1 C18 98.0(2) . .
C1 Ir1 Cl1 92.04(13) . .
C1 Ir1 N1 84.78(18) . .
C14 Ir1 C15 38.6(2) . .
C14 Ir1 C16 64.4(2) . .
C14 Ir1 C17 64.6(2) . .
C14 Ir1 C18 38.9(2) . .
C14 Ir1 Cl1 155.73(15) . .
C15 Ir1 C16 38.0(2) . .
C15 Ir1 C17 64.0(2) . .
C15 Ir1 Cl1 136.11(16) . .
C16 Ir1 C17 38.3(2) . .
C16 Ir1 Cl1 100.43(15) . .
C17 Ir1 Cl1 91.66(14) . .
C18 Ir1 C15 64.5(2) . .
C18 Ir1 C16 64.2(2) . .
C18 Ir1 C17 38.2(2) . .
C18 Ir1 Cl1 118.36(14) . .
N1 Ir1 C14 116.24(18) . .
N1 Ir1 C15 95.27(19) . .
N1 Ir1 C16 109.31(18) . .
N1 Ir1 C17 146.41(18) . .
N1 Ir1 C18 155.17(17) . .
N1 Ir1 Cl1 86.04(11) . .
C1' Ir1' C14' 113.8(2) . .
C1' Ir1' C15' 150.7(2) . .
C1' Ir1' C16' 156.7(2) . .
C1' Ir1' C17' 118.2(2) . .
C1' Ir1' C18' 98.8(2) . .
C1' Ir1' Cl1' 89.54(13) . .
C1' Ir1' N1' 83.59(17) . .
C14' Ir1' C15' 37.9(2) . .
C14' Ir1' C16' 62.9(2) . .
C14' Ir1' C18' 38.9(2) . .
C14' Ir1' Cl1' 154.58(17) . .
C15' Ir1' C16' 36.5(2) . .
C15' Ir1' Cl1' 119.69(16) . .
C16' Ir1' Cl1' 91.68(13) . .
C17' Ir1' C14' 64.1(2) . .
C17' Ir1' C15' 63.21(19) . .
C17' Ir1' C16' 38.6(2) . .
C17' Ir1' C18' 37.9(2) . .
C17' Ir1' Cl1' 96.80(15) . .
C18' Ir1' C15' 63.7(2) . .
C18' Ir1' C16' 63.5(2) . .
C18' Ir1' Cl1' 131.62(19) . .
N1' Ir1' C14' 104.08(18) . .
N1' Ir1' C15' 95.60(17) . .
N1' Ir1' C16' 119.75(19) . .
N1' Ir1' C17' 157.71(19) . .
N1' Ir1' C18' 140.5(2) . .
N1' Ir1' Cl1' 87.66(11) . .
F1 K1 F12 103.29(11) . .
F1 K1 F15 126.64(11) . .
F1 K1 P1 27.46(8) . .
F1 K1 P3 147.67(9) . .
F2 K1 F1 47.00(11) . .
F2 K1 F12 150.16(11) . .
F2 K1 F15 126.90(13) . .
F2 K1 P1 27.70(7) . .
F2 K1 P3 121.18(10) . .
F5 K1 F1 47.24(11) . .
F5 K1 F2 47.46(10) . .
F5 K1 F8 141.46(11) . .
F5 K1 F12 118.40(11) . .
F5 K1 F15 88.37(11) . .
F5 K1 F17 83.25(11) . .
F5 K1 P1 27.51(7) . .
F5 K1 P3 101.19(9) . .
F7 K1 F1 60.61(11) . .
F7 K1 F2 105.95(12) . .
F7 K1 F5 94.64(11) . .
F7 K1 F8 47.77(9) . .
F7 K1 F12 44.70(10) . .
F7 K1 F15 105.37(12) . .
F7 K1 F17 151.91(12) . .
F7 K1 P1 87.08(8) . .
F7 K1 P3 128.01(9) . .
F8 K1 F1 97.84(11) . .
F8 K1 F2 125.24(12) . .
F8 K1 F12 44.40(9) . .
F8 K1 F15 107.58(11) . .
F8 K1 P1 124.31(8) . .
F8 K1 P3 109.12(8) . .
F12 K1 P1 126.17(8) . .
F12 K1 P3 84.96(7) . .
F13 K1 F1 174.55(12) . .
F13 K1 F2 134.85(13) . .
F13 K1 F5 128.84(12) . .
F13 K1 F7 118.74(12) . .
F13 K1 F8 84.56(11) . .
F13 K1 F12 74.98(11) . .
F13 K1 F15 47.92(11) . .
F13 K1 F17 48.76(11) . .
F13 K1 P1 150.99(10) . .
F13 K1 P3 27.77(9) . .
F15 K1 F12 69.32(11) . .
F15 K1 P1 115.88(9) . .
F15 K1 P3 27.92(7) . .
F17 K1 F1 128.96(11) . .
F17 K1 F2 93.24(11) . .
F17 K1 F8 133.19(11) . .
F17 K1 F12 112.45(10) . .
F17 K1 F15 46.69(10) . .
F17 K1 P1 102.24(8) . .
F17 K1 P3 28.01(7) . .
O1S K1 F1 110.57(13) . .
O1S K1 F2 79.56(12) . .
O1S K1 F5 124.65(13) . .
O1S K1 F7 117.66(14) . .
O1S K1 F8 77.80(13) . .
O1S K1 F12 116.00(13) . .
O1S K1 F13 74.69(13) . .
O1S K1 F15 120.13(12) . .
O1S K1 F17 85.43(13) . .
O1S K1 P1 106.30(10) . .
O1S K1 P3 92.72(11) . .
P3 K1 P1 125.70(6) . .
C5 N1 Ir1 123.3(3) . .
C9 N1 C5 118.3(5) . .
C9 N1 Ir1 118.4(4) . .
C1 N2 C2 111.6(4) . .
C1 N3 C3 111.2(4) . .
C1 N3 C4 122.2(4) . .
C3 N3 C4 126.5(4) . .
C5' N1' C9' 118.6(4) . .
C5' N1' Ir1' 123.6(3) . .
C9' N1' Ir1' 117.7(3) . .
C1' N2' C2' 111.5(4) . .
C1' N3' C3' 111.2(4) . .
C1' N3' C4' 122.1(4) . .
C3' N3' C4' 126.6(4) . .
C1S O1S K1 115.0(5) . .
C4S O1S C1S 107.2(5) . .
C4S O1S K1 123.0(4) . .
C5S O2S C8S 106.9(6) . .
F1 P1 F2 88.9(2) . .
F1 P1 F5 88.2(2) . .
F1 P1 K1 54.41(14) . .
F2 P1 F5 88.23(19) . .
F2 P1 K1 54.40(14) . .
F3 P1 F1 89.6(2) . .
F3 P1 F2 90.4(2) . .
F3 P1 F4 90.9(2) . .
F3 P1 F5 177.4(2) . .
F3 P1 K1 125.38(18) . .
F4 P1 F1 90.2(2) . .
F4 P1 F2 178.4(2) . .
F4 P1 F5 90.5(2) . .
F4 P1 K1 124.05(15) . .
F5 P1 K1 52.12(13) . .
F6 P1 F1 178.9(2) . .
F6 P1 F2 90.7(2) . .
F6 P1 F3 91.4(2) . .
F6 P1 F4 90.1(2) . .
F6 P1 F5 90.7(2) . .
F6 P1 K1 124.58(16) . .
F7 P2 K1 49.35(14) . .
F8 P2 F7 88.54(18) . .
F8 P2 K1 50.95(13) . .
F9 P2 F7 89.0(2) . .
F9 P2 F8 90.17(19) . .
F9 P2 F12 177.8(2) . .
F9 P2 K1 115.91(15) . .
F10 P2 F7 179.1(2) . .
F10 P2 F8 90.57(19) . .
F10 P2 F9 91.2(2) . .
F10 P2 F11 90.8(2) . .
F10 P2 F12 90.8(2) . .
F10 P2 K1 129.84(15) . .
F11 P2 F7 90.13(19) . .
F11 P2 F8 178.7(2) . .
F11 P2 F9 90.0(2) . .
F11 P2 F12 90.8(2) . .
F11 P2 K1 127.85(16) . .
F12 P2 F7 89.0(2) . .
F12 P2 F8 89.00(19) . .
F12 P2 K1 62.09(14) . .
F13 P3 K1 49.79(12) . .
F14 P3 F13 89.6(2) . .
F14 P3 F15 90.7(2) . .
F14 P3 F16 90.8(2) . .
F14 P3 F17 177.9(2) . .
F14 P3 K1 123.44(16) . .
F15 P3 F13 88.4(2) . .
F15 P3 F17 88.55(19) . .
F15 P3 K1 56.75(14) . .
F16 P3 F13 89.4(2) . .
F16 P3 F15 177.3(2) . .
F16 P3 F17 89.8(2) . .
F16 P3 K1 120.59(16) . .
F17 P3 F13 88.4(2) . .
F17 P3 K1 54.61(14) . .
F18 P3 F13 179.3(2) . .
F18 P3 F14 91.1(2) . .
F18 P3 F15 91.7(2) . .
F18 P3 F16 90.4(2) . .
F18 P3 F17 90.9(2) . .
F18 P3 K1 129.83(15) . .

loop_
_geom_bond_atom_site_label_1
_geom_bond_atom_site_label_2
_geom_bond_distance
_geom_bond_site_symmetry_2
C1 Ir1 2.022(5) .
C1 N2 1.353(6) .
C1 N3 1.347(7) .
C2 C3 1.355(7) .
C2 C10 1.512(7) .
C2 N2 1.393(6) .
C3 N3 1.381(6) .
C4 C5 1.515(7) .
C4 N3 1.466(6) .
C5 C6 1.378(8) .
C5 N1 1.362(7) .
C6 C7 1.385(8) .
C7 C8 1.380(8) .
C8 C9 1.377(8) .
C9 N1 1.353(7) .
C10 C11 1.543(7) .
C10 C12 1.538(7) .
C10 C13 1.529(8) .
C14 C15 1.442(8) .
C14 C18 1.450(8) .
C14 C19 1.506(7) .
C14 Ir1 2.164(5) .
C15 C16 1.436(8) .
C15 C20 1.495(8) .
C15 Ir1 2.196(5) .
C16 C17 1.451(8) .
C16 C21 1.489(8) .
C16 Ir1 2.211(5) .
C17 C18 1.441(7) .
C17 C22 1.490(7) .
C17 Ir1 2.213(5) .
C18 C23 1.498(7) .
C18 Ir1 2.185(5) .
C1' Ir1' 2.034(6) .
C1' N2' 1.341(6) .
C1' N3' 1.352(7) .
C2' C3' 1.343(7) .
C2' C10' 1.509(7) .
C2' N2' 1.403(7) .
C3' N3' 1.382(7) .
C4' C5' 1.508(7) .
C4' N3' 1.468(6) .
C5' C6' 1.382(7) .
C5' N1' 1.335(7) .
C6' C7' 1.394(8) .
C7' C8' 1.385(8) .
C8' C9' 1.375(7) .
C9' N1' 1.360(7) .
C10' C11' 1.545(9) .
C10' C12' 1.517(8) .
C10' C13' 1.535(7) .
C14' C15' 1.425(9) .
C14' C18' 1.445(9) .
C14' C19' 1.501(8) .
C14' Ir1' 2.166(5) .
C15' C16' 1.392(8) .
C15' C20' 1.501(8) .
C15' Ir1' 2.218(5) .
C16' C17' 1.449(8) .
C16' C21' 1.509(9) .
C16' Ir1' 2.229(6) .
C17' C18' 1.404(9) .
C17' C22' 1.499(8) .
C17' Ir1' 2.150(5) .
C18' C23' 1.481(9) .
C18' Ir1' 2.175(5) .
C1S C2S 1.563(17) .
C1S C2SB 1.384(18) .
C1S K1 3.513(7) .
C1S O1S 1.441(9) .
C2S C3S 1.514(18) .
C2SB C3S 1.464(18) .
C3S C4S 1.593(12) .
C4S O1S 1.424(9) .
C5S C6S 1.495(12) .
C5S O2S 1.409(9) .
C6S C7S 1.486(11) .
C7S C8S 1.462(12) .
C8S O2S 1.420(9) .
Cl1 Ir1 2.4186(11) .
Cl1' Ir1' 2.4133(11) .
F1 K1 2.830(4) .
F1 P1 1.605(4) .
F2 K1 2.828(4) .
F2 P1 1.616(4) .
F3 P1 1.582(4) .
F4 P1 1.585(4) .
F5 K1 2.764(4) .
F5 P1 1.617(3) .
F6 P1 1.577(4) .
F7 K1 2.758(4) .
F7 P2 1.615(4) .
F8 K1 2.802(4) .
F8 P2 1.611(3) .
F9 P2 1.595(4) .
F10 P2 1.580(3) .
F11 P2 1.595(3) .
F12 K1 3.113(4) .
F12 P2 1.604(4) .
F13 K1 2.653(3) .
F13 P3 1.619(4) .
F14 P3 1.586(4) .
F15 K1 2.850(4) .
F15 P3 1.595(3) .
F16 P3 1.593(4) .
F17 K1 2.789(4) .
F17 P3 1.607(3) .
F18 P3 1.583(4) .
Ir1 N1 2.115(4) .
Ir1' N1' 2.125(4) .
K1 O1S 2.653(4) .
K1 P1 3.4448(18) .
K1 P3 3.3928(19) .
